data_2237486
loop_
_publ_author_name
'Sreenivasa, S.'
'ManojKumar, K.E.'
'Suchetan, P.A.'
'Palakshamurthy, B. S.'
'Gunasekaran, K.'

_publ_section_title
;
 2-Amino-5-fluorobenzoic acid
;
_journal_coeditor_code HB7040
_journal_issue 3
_journal_name_full 'Acta Crystallographica Section E'
_journal_page_first o387
_journal_paper_doi 10.1107/S160053681300408X
_journal_volume 69
_journal_year 2013
_chemical_formula_iupac 'C7 H6 F N O2'
_chemical_formula_moiety 'C7 H6 F N O2'
_chemical_formula_sum 'C7 H6 F N O2'
_chemical_formula_weight 155.13
_chemical_melting_point 454
_chemical_name_common '5-Fluoroanthranilic acid'
_chemical_name_systematic
;
2-Amino-5-fluorobenzoic acid
;
_space_group_IT_number 14
_symmetry_cell_setting monoclinic
_symmetry_space_group_name_Hall '-P 2ybc'
_symmetry_space_group_name_H-M 'P 1 21/c 1'
_atom_sites_solution_hydrogens geom
_atom_sites_solution_primary direct
_atom_sites_solution_secondary difmap
_audit_creation_method SHELXL-97
_cell_angle_alpha 90.00
_cell_angle_beta 96.782(3)
_cell_angle_gamma 90.00
_cell_formula_units_Z 4
_cell_length_a 4.9346(2)
_cell_length_b 11.7542(6)
_cell_length_c 11.9727(5)
_cell_measurement_reflns_used 108
_cell_measurement_temperature 293(2)
_cell_measurement_theta_max 25.0
_cell_measurement_theta_min 2.4
_cell_volume 689.58(5)
_computing_cell_refinement 'SAINT-Plus (Bruker, 2004)'
_computing_data_collection 'APEX2 (Bruker, 2004)'
_computing_data_reduction 'SAINT-Plus (Bruker, 2004)'
_computing_molecular_graphics 'ORTEP-3 for Windows (Farrugia, 2012)'
_computing_publication_material 'SHELXL97 (Sheldrick, 2008)'
_computing_structure_refinement 'SHELXL97 (Sheldrick, 2008)'
_computing_structure_solution 'SHELXS97 (Sheldrick, 2008)'
_diffrn_ambient_temperature 293(2)
_diffrn_measured_fraction_theta_full 1.000
_diffrn_measured_fraction_theta_max 1.000
_diffrn_measurement_device_type 'Bruker APEXII CCD'
_diffrn_measurement_method '\w scans'
_diffrn_radiation_monochromator graphite
_diffrn_radiation_source 'fine-focus sealed tube'
_diffrn_radiation_type MoK\a
_diffrn_radiation_wavelength 0.71073
_diffrn_reflns_av_R_equivalents 0.0252
_diffrn_reflns_av_sigmaI/netI 0.0163
_diffrn_reflns_limit_h_max 5
_diffrn_reflns_limit_h_min -5
_diffrn_reflns_limit_k_max 13
_diffrn_reflns_limit_k_min -13
_diffrn_reflns_limit_l_max 14
_diffrn_reflns_limit_l_min -14
_diffrn_reflns_number 5184
_diffrn_reflns_theta_full 24.99
_diffrn_reflns_theta_max 24.99
_diffrn_reflns_theta_min 2.44
_diffrn_standards_decay_% 0.9
_diffrn_standards_interval_count 1207
_diffrn_standards_interval_time 12
_diffrn_standards_number 1206
_exptl_absorpt_coefficient_mu 0.128
_exptl_absorpt_correction_T_max 0.9687
_exptl_absorpt_correction_T_min 0.9471
_exptl_absorpt_correction_type multi-scan
_exptl_absorpt_process_details '(SADABS; Bruker, 2004)'
_exptl_crystal_colour colourless
_exptl_crystal_density_diffrn 1.494
_exptl_crystal_density_method 'not measured'
_exptl_crystal_description Prism
_exptl_crystal_F_000 320
_exptl_crystal_size_max 0.43
_exptl_crystal_size_mid 0.37
_exptl_crystal_size_min 0.25
_refine_diff_density_max 0.113
_refine_diff_density_min -0.180
_refine_ls_extinction_method none
_refine_ls_goodness_of_fit_ref 1.087
_refine_ls_hydrogen_treatment mixed
_refine_ls_matrix_type full
_refine_ls_number_constraints 0
_refine_ls_number_parameters 108
_refine_ls_number_reflns 1207
_refine_ls_number_restraints 0
_refine_ls_restrained_S_all 1.087
_refine_ls_R_factor_all 0.0382
_refine_ls_R_factor_gt 0.0340
_refine_ls_shift/su_max 0.000
_refine_ls_shift/su_mean 0.000
_refine_ls_structure_factor_coef Fsqd
_refine_ls_weighting_details 'calc w=1/[\s^2^(Fo^2^)+(0.0616P)^2^+0.0629P] where P=(Fo^2^+2Fc^2^)/3'
_refine_ls_weighting_scheme calc
_refine_ls_wR_factor_gt 0.0967
_refine_ls_wR_factor_ref 0.1004
_reflns_number_gt 1057
_reflns_number_total 1207
_reflns_threshold_expression I>2\s(I)
_cod_data_source_file hb7040.cif
_cod_data_source_block I
_cod_original_sg_symbol_H-M 'P 21/c'
_cod_database_code 2237486
_cod_database_fobs_code 2237486

loop_
_symmetry_equiv_pos_as_xyz
'x, y, z'
'-x, y+1/2, -z+1/2'
'-x, -y, -z'
'x, -y-1/2, z-1/2'

loop_
_atom_site_type_symbol
_atom_site_label
_atom_site_fract_x
_atom_site_fract_y
_atom_site_fract_z
_atom_site_U_iso_or_equiv
_atom_site_adp_type
_atom_site_calc_flag
_atom_site_refinement_flags
_atom_site_occupancy
_atom_site_symmetry_multiplicity
H H1B 0.443(4) 0.5012(15) 0.2698(16) 0.077(5) Uiso d . 1 1
H H1A 0.681(4) 0.4717(14) 0.3630(16) 0.078(5) Uiso d . 1 1
O O1 0.20891(18) 0.49475(8) 0.11724(8) 0.0572(3) Uani d . 1 1
C C1 0.5279(2) 0.34252(10) 0.12427(10) 0.0419(3) Uani d . 1 1
O O2 0.20142(19) 0.37877(9) -0.02978(7) 0.0606(3) Uani d . 1 1
H H2 0.0757 0.4209 -0.0541 0.091 Uiso calc R 1 1
C C2 0.6596(2) 0.36817(11) 0.23280(10) 0.0458(3) Uani d . 1 1
C C6 0.6146(3) 0.24937(12) 0.06514(10) 0.0515(3) Uani d . 1 1
H H6 0.5277 0.2315 -0.0059 0.062 Uiso calc R 1 1
N N1 0.5831(3) 0.45571(12) 0.29601(11) 0.0688(4) Uani d . 1 1
C C7 0.3008(2) 0.41184(10) 0.07158(10) 0.0430(3) Uani d . 1 1
C C4 0.9633(3) 0.20846(12) 0.21735(11) 0.0561(4) Uani d . 1 1
H H4 1.1092 0.1636 0.2474 0.067 Uiso calc R 1 1
C C3 0.8792(3) 0.29852(12) 0.27596(11) 0.0529(4) Uani d . 1 1
H H3 0.9699 0.3145 0.3468 0.063 Uiso calc R 1 1
F F1 0.9117(2) 0.09467(9) 0.05376(8) 0.0924(4) Uani d . 1 1
C C5 0.8272(3) 0.18517(12) 0.11232(11) 0.0567(4) Uani d . 1 1

loop_
_atom_site_aniso_label
_atom_site_aniso_U_11
_atom_site_aniso_U_22
_atom_site_aniso_U_33
_atom_site_aniso_U_12
_atom_site_aniso_U_13
_atom_site_aniso_U_23
O1 0.0586(6) 0.0593(6) 0.0492(6) 0.0139(4) -0.0129(4) -0.0088(4)
C1 0.0393(6) 0.0479(7) 0.0374(6) -0.0016(5) 0.0000(5) 0.0045(5)
O2 0.0619(6) 0.0706(6) 0.0439(6) 0.0196(5) -0.0163(4) -0.0100(4)
C2 0.0430(6) 0.0513(7) 0.0413(7) -0.0038(5) -0.0023(5) 0.0027(5)
C6 0.0566(7) 0.0593(7) 0.0370(6) 0.0071(6) -0.0017(5) 0.0009(6)
N1 0.0719(8) 0.0721(8) 0.0549(8) 0.0145(7) -0.0238(6) -0.0188(6)
C7 0.0407(6) 0.0477(7) 0.0387(6) -0.0033(5) -0.0024(5) 0.0009(5)
C4 0.0538(7) 0.0674(9) 0.0461(7) 0.0148(6) 0.0018(6) 0.0161(6)
C3 0.0507(7) 0.0664(8) 0.0384(6) 0.0003(6) -0.0077(5) 0.0079(6)
F1 0.1194(8) 0.0939(7) 0.0597(6) 0.0593(6) -0.0071(5) -0.0108(5)
C5 0.0665(8) 0.0594(8) 0.0442(7) 0.0186(6) 0.0061(6) 0.0048(6)

loop_
_atom_type_symbol
_atom_type_description
_atom_type_scat_dispersion_real
_atom_type_scat_dispersion_imag
_atom_type_scat_source
C C 0.0033 0.0016 'International Tables Vol C Tables 4.2.6.8 and 6.1.1.4'
H H 0.0000 0.0000 'International Tables Vol C Tables 4.2.6.8 and 6.1.1.4'
F F 0.0171 0.0103 'International Tables Vol C Tables 4.2.6.8 and 6.1.1.4'
N N 0.0061 0.0033 'International Tables Vol C Tables 4.2.6.8 and 6.1.1.4'
O O 0.0106 0.0060 'International Tables Vol C Tables 4.2.6.8 and 6.1.1.4'

loop_
_geom_angle_atom_site_label_1
_geom_angle_atom_site_label_2
_geom_angle_atom_site_label_3
_geom_angle
C6 C1 C2 119.80(11)
C6 C1 C7 118.77(10)
C2 C1 C7 121.43(11)
C7 O2 H2 109.5
N1 C2 C3 119.29(11)
N1 C2 C1 123.08(11)
C3 C2 C1 117.63(12)
C5 C6 C1 119.44(12)
C5 C6 H6 120.3
C1 C6 H6 120.3
C2 N1 H1B 120.5(12)
C2 N1 H1A 119.8(11)
H1B N1 H1A 119.5(17)
O1 C7 O2 121.90(10)
O1 C7 C1 123.51(10)
O2 C7 C1 114.59(11)
C3 C4 C5 118.59(11)
C3 C4 H4 120.7
C5 C4 H4 120.7
C4 C3 C2 122.10(11)
C4 C3 H3 119.0
C2 C3 H3 119.0
C6 C5 F1 119.08(12)
C6 C5 C4 122.44(13)
F1 C5 C4 118.48(12)

loop_
_geom_bond_atom_site_label_1
_geom_bond_atom_site_label_2
_geom_bond_distance
O1 C7 1.2299(15)
C1 C6 1.3982(18)
C1 C2 1.4150(17)
C1 C7 1.4667(16)
O2 C7 1.3129(14)
O2 H2 0.8200
C2 N1 1.3571(19)
C2 C3 1.4069(18)
C6 C5 1.3599(18)
C6 H6 0.9300
N1 H1B 0.901(19)
N1 H1A 0.91(2)
C4 C3 1.361(2)
C4 C5 1.381(2)
C4 H4 0.9300
C3 H3 0.9300
F1 C5 1.3660(16)

loop_
_geom_hbond_atom_site_label_D
_geom_hbond_atom_site_label_H
_geom_hbond_atom_site_label_A
_geom_hbond_site_symmetry_A
_geom_hbond_distance_DH
_geom_hbond_distance_HA
_geom_hbond_distance_DA
_geom_hbond_angle_DHA
N1 H1B O1 . 0.901(19) 2.044(19) 2.6959(17) 128.2(16)
N1 H1A F1 4_566 0.91(2) 2.55(2) 3.3646(17) 149.8(14)
O2 H2 O1 3_565 0.82 1.81 2.6279(12) 175

loop_
_geom_torsion_atom_site_label_1
_geom_torsion_atom_site_label_2
_geom_torsion_atom_site_label_3
_geom_torsion_atom_site_label_4
_geom_torsion
C6 C1 C2 N1 -178.62(12)
C7 C1 C2 N1 1.46(19)
C6 C1 C2 C3 1.17(18)
C7 C1 C2 C3 -178.75(11)
C2 C1 C6 C5 -0.75(19)
C7 C1 C6 C5 179.17(11)
C6 C1 C7 O1 179.42(11)
C2 C1 C7 O1 -0.66(18)
C6 C1 C7 O2 -0.82(16)
C2 C1 C7 O2 179.10(11)
C5 C4 C3 C2 -0.1(2)
N1 C2 C3 C4 179.06(13)
C1 C2 C3 C4 -0.74(19)
C1 C6 C5 F1 -179.65(12)
C1 C6 C5 C4 -0.1(2)
C3 C4 C5 C6 0.6(2)
C3 C4 C5 F1 -179.91(12)

loop_
_cod_related_entry_id
_cod_related_entry_database
_cod_related_entry_code
1 ChemSpider 91637
